data_7061861
loop_
_publ_author_name
'Dkhar, Lincoln'
'Gupta, Hrishikesh'
'Poluri, Krishna Mohan'
'Gannon, Paige M.'
'Kaminsky, Werner'
'Kollipara, Mohan Rao'

_publ_section_title
;
 Influence of counterions on the formation of supramolecular platinum
 group metal complexes containing pyridyl thioamide derivatives:
 antioxidant and antimicrobial studies
;
_journal_issue 40
_journal_name_full 'New Journal of Chemistry'
_journal_page_first 19241
_journal_page_last 19253
_journal_paper_doi 10.1039/D2NJ03108F
_journal_volume 46
_journal_year 2022
_chemical_formula_moiety 'C40 H52 Cl2 N4 O2 Ru2 S2, 2(F6 P)'
_chemical_formula_sum 'C40 H52 Cl2 F12 N4 O2 P2 Ru2 S2'
_chemical_formula_weight 1247.95
_space_group_IT_number 2
_space_group_name_Hall '-P 1'
_space_group_name_H-M_alt 'P -1'
_symmetry_cell_setting triclinic
_symmetry_Int_Tables_number 2
_symmetry_space_group_name_Hall '-P 1'
_symmetry_space_group_name_H-M 'P -1'
_atom_sites_solution_hydrogens geom
_atom_sites_solution_primary direct
_atom_sites_solution_secondary difmap
_audit_conform_dict_location ftp://ftp.iucr.org/pub/cif_core.dic
_audit_conform_dict_name cif_core.dic
_audit_conform_dict_version 2.4.3
_audit_creation_date 2021-01-29T14:43:35-00:00
_audit_creation_method 'WinGX routine CIF_UPDATE'
_audit_update_record
;
2022-02-26 deposited with the CCDC.	2022-09-12 downloaded from the CCDC.
;
_cell_angle_alpha 82.735(3)
_cell_angle_beta 64.600(3)
_cell_angle_gamma 71.903(3)
_cell_formula_units_Z 2
_cell_length_a 13.6056(7)
_cell_length_b 14.0473(8)
_cell_length_c 14.1811(8)
_cell_measurement_reflns_used 4621
_cell_measurement_temperature 100(2)
_cell_measurement_theta_max 27.7
_cell_measurement_theta_min 2.19
_cell_measurement_wavelength 0.71073
_cell_volume 2327.1(2)
_computing_cell_refinement 'SAINT V8.34A integration software'
_computing_data_collection 'Bruker APEX2 software'
_computing_data_reduction 'SORTAV (Blessing, 1995)'
_computing_molecular_graphics 'ORTEP-3 for Windows (Farrugia, 2012)'
_computing_publication_material 'WinGX publication routines (Farrugia, 2012)'
_computing_structure_refinement 'SHELXL-2014/7 (Sheldrick, 2014)'
_computing_structure_solution 'SHELXS-2013 (Sheldrick, 2008)'
_diffrn_ambient_temperature 100(2)
_diffrn_detector 'APEX-II CCD'
_diffrn_measured_fraction_theta_full 1
_diffrn_measured_fraction_theta_max 0.995
_diffrn_measurement_device '\k-geometry diffractometer'
_diffrn_measurement_device_type 'Bruker APEX-II'
_diffrn_measurement_method '\f or \w oscillation scans'
_diffrn_orient_matrix_UB_11 2
_diffrn_orient_matrix_UB_12 -0.001281
_diffrn_orient_matrix_UB_13 -0.032806
_diffrn_orient_matrix_UB_21 2
_diffrn_orient_matrix_UB_22 0.01653
_diffrn_orient_matrix_UB_23 0.058171
_diffrn_orient_matrix_UB_31 2
_diffrn_orient_matrix_UB_32 -0.083279
_diffrn_orient_matrix_UB_33 0.033901
_diffrn_radiation_monochromator graphite
_diffrn_radiation_probe x-ray
_diffrn_radiation_type MoK\a
_diffrn_radiation_wavelength 0.71073
_diffrn_reflns_av_R_equivalents 0.029
_diffrn_reflns_av_unetI/netI 0.0429
_diffrn_reflns_Laue_measured_fraction_full 1
_diffrn_reflns_Laue_measured_fraction_max 0.995
_diffrn_reflns_limit_h_max 18
_diffrn_reflns_limit_h_min -18
_diffrn_reflns_limit_k_max 18
_diffrn_reflns_limit_k_min -18
_diffrn_reflns_limit_l_max 18
_diffrn_reflns_limit_l_min -18
_diffrn_reflns_number 23141
_diffrn_reflns_point_group_measured_fraction_full 1
_diffrn_reflns_point_group_measured_fraction_max 0.995
_diffrn_reflns_theta_full 25
_diffrn_reflns_theta_max 28.408
_diffrn_reflns_theta_min 1.525
_diffrn_source 'sealed x-ray tube'
_diffrn_standards_number 0
_exptl_absorpt_coefficient_mu 1.012
_exptl_absorpt_correction_T_max 0.745
_exptl_absorpt_correction_T_min 0.585
_exptl_absorpt_correction_type multi-scan
_exptl_absorpt_process_details
;
TWINABS - Bruker AXS scaling for twinned crystals - Version 2008/4
;
_exptl_crystal_colour red
_exptl_crystal_density_diffrn 1.781
_exptl_crystal_density_method 'not measured'
_exptl_crystal_description prism
_exptl_crystal_F_000 1256
_exptl_crystal_size_max 0.6
_exptl_crystal_size_mid 0.4
_exptl_crystal_size_min 0.2
_refine_diff_density_max 1.129
_refine_diff_density_min -1.013
_refine_diff_density_rms 0.112
_refine_ls_extinction_method none
_refine_ls_goodness_of_fit_ref 1.043
_refine_ls_hydrogen_treatment constr
_refine_ls_matrix_type full
_refine_ls_number_constraints 0
_refine_ls_number_parameters 647
_refine_ls_number_reflns 11624
_refine_ls_number_restraints 63
_refine_ls_restrained_S_all 1.041
_refine_ls_R_factor_all 0.0596
_refine_ls_R_factor_gt 0.0432
_refine_ls_shift/su_max 0.001
_refine_ls_shift/su_mean 0
_refine_ls_structure_factor_coef Fsqd
_refine_ls_weighting_details 'w=1/[\s^2^(Fo^2^)+(0.0490P)^2^+3.4232P] where P=(Fo^2^+2Fc^2^)/3'
_refine_ls_weighting_scheme calc
_refine_ls_wR_factor_gt 0.0987
_refine_ls_wR_factor_ref 0.1052
_reflns_Friedel_coverage 0
_reflns_number_gt 9091
_reflns_number_total 11624
_reflns_threshold_expression 'I > 2\s(I)'
_cod_data_source_file d2nj03108f2.cif
_cod_data_source_block shelx_CCDC8
_cod_depositor_comments 'Adding full bibliography for 7061852--7061867.cif.'
_cod_database_code 7061861
_shelx_estimated_absorpt_t_min 0.582
_shelx_estimated_absorpt_t_max 0.823

loop_
_symmetry_equiv_pos_as_xyz
'x, y, z'
'-x, -y, -z'

loop_
_atom_site_label
_atom_site_type_symbol
_atom_site_fract_x
_atom_site_fract_y
_atom_site_fract_z
_atom_site_U_iso_or_equiv
_atom_site_adp_type
_atom_site_occupancy
_atom_site_site_symmetry_order
_atom_site_calc_flag
_atom_site_refinement_flags_posn
_atom_site_refinement_flags_adp
_atom_site_refinement_flags_occupancy
_atom_site_disorder_assembly
_atom_site_disorder_group
C1 C -0.3767(3) 0.6024(3) 0.5174(3) 0.0284(8) Uani 1 1 d . . . . .
C2 C -0.3421(3) 0.5451(3) 0.4261(3) 0.0348(9) Uani 1 1 d . . . . .
H2 H -0.3219 0.4741 0.4303 0.042 Uiso 1 1 calc R U . . .
C3 C -0.3368(3) 0.5898(3) 0.3311(3) 0.0392(10) Uani 1 1 d . . . . .
H3 H -0.3136 0.5489 0.2726 0.047 Uiso 1 1 calc R U . . .
C4 C -0.3657(3) 0.6956(3) 0.3204(3) 0.0339(9) Uani 1 1 d . . . . .
C5 C -0.3983(3) 0.7535(3) 0.4094(3) 0.0272(7) Uani 1 1 d . . . . .
H5 H -0.4158 0.8244 0.4042 0.033 Uiso 1 1 calc R U . . .
C6 C -0.4053(3) 0.7072(3) 0.5065(3) 0.0266(7) Uani 1 1 d . . . . .
H6 H -0.43 0.7481 0.5654 0.032 Uiso 1 1 calc R U . . .
C7 C -0.3736(3) 0.5492(3) 0.6161(3) 0.0393(9) Uani 1 1 d . . . . .
H7 H -0.2956 0.5019 0.597 0.047 Uiso 1 1 calc R U . . .
C8 C -0.4563(4) 0.4860(4) 0.6544(4) 0.0559(13) Uani 1 1 d . . . . .
H8A H -0.4548 0.4514 0.7185 0.084 Uiso 1 1 calc R U . . .
H8B H -0.4341 0.4365 0.6007 0.084 Uiso 1 1 calc R U . . .
H8C H -0.5331 0.5295 0.6687 0.084 Uiso 1 1 calc R U . . .
C9 C -0.3943(4) 0.6171(3) 0.6998(3) 0.0408(10) Uani 1 1 d . . . . .
H9A H -0.3392 0.6559 0.6726 0.061 Uiso 1 1 calc R U . . .
H9B H -0.3861 0.5771 0.7592 0.061 Uiso 1 1 calc R U . . .
H9C H -0.4714 0.6629 0.7226 0.061 Uiso 1 1 calc R U . . .
C10 C -0.3570(3) 0.7441(4) 0.2175(3) 0.0497(12) Uani 1 1 d . . . . .
H10A H -0.296 0.6997 0.1605 0.075 Uiso 1 1 calc R U . . .
H10B H -0.3402 0.8079 0.2132 0.075 Uiso 1 1 calc R U . . .
H10C H -0.4291 0.7562 0.2117 0.075 Uiso 1 1 calc R U . . .
C11 C -0.1543(3) 0.7430(2) 0.5043(3) 0.0233(7) Uani 1 1 d . . . . .
H11 H -0.1563 0.6834 0.5442 0.028 Uiso 1 1 calc R U . . .
C12 C -0.1297(3) 0.8183(2) 0.5361(2) 0.0229(7) Uani 1 1 d . . . . .
H12 H -0.1163 0.8108 0.5975 0.028 Uiso 1 1 calc R U . . .
C13 C -0.1249(3) 0.9042(2) 0.4781(2) 0.0226(7) Uani 1 1 d . . . . .
H13 H -0.1091 0.9574 0.4991 0.027 Uiso 1 1 calc R U . . .
C14 C -0.1437(3) 0.9117(2) 0.3878(2) 0.0181(6) Uani 1 1 d . . . . .
C15 C -0.1697(3) 0.8337(2) 0.3619(2) 0.0192(6) Uani 1 1 d . . . . .
H15 H -0.184 0.8394 0.3012 0.023 Uiso 1 1 calc R U . . .
C16 C -0.1395(3) 1.0013(2) 0.3201(2) 0.0190(6) Uani 1 1 d . . . . .
C17 C -0.3111(3) 1.1002(2) 0.4629(3) 0.0233(7) Uani 1 1 d . . . . .
H17A H -0.314 1.0341 0.4959 0.028 Uiso 1 1 calc R U . . .
H17B H -0.3819 1.131 0.4527 0.028 Uiso 1 1 calc R U . . .
C18 C -0.3013(3) 1.1664(3) 0.5324(3) 0.0267(7) Uani 1 1 d . . . . .
H18A H -0.3698 1.1779 0.5993 0.032 Uiso 1 1 calc R U . . .
H18B H -0.2345 1.1319 0.5479 0.032 Uiso 1 1 calc R U . . .
C19 C -0.1929(3) 1.2450(3) 0.3872(3) 0.0291(8) Uani 1 1 d . . . . .
H19A H -0.1239 1.2094 0.3989 0.035 Uiso 1 1 calc R U . . .
H19B H -0.1847 1.3107 0.3558 0.035 Uiso 1 1 calc R U . . .
C20 C -0.2028(3) 1.1841(2) 0.3115(3) 0.0250(7) Uani 1 1 d . . . . .
H20A H -0.2709 1.2191 0.2981 0.03 Uiso 1 1 calc R U . . .
H20B H -0.1349 1.1745 0.2443 0.03 Uiso 1 1 calc R U . . .
C21 C 0.3362(3) 0.8713(3) 0.0741(3) 0.0235(7) Uani 1 1 d . . . . .
C22 C 0.3102(3) 0.9676(3) 0.1121(3) 0.0251(7) Uani 1 1 d . . . . .
H22 H 0.3434 0.9771 0.1557 0.03 Uiso 1 1 calc R U . . .
C23 C 0.2352(3) 1.0512(2) 0.0867(3) 0.0243(7) Uani 1 1 d . . . . .
H23 H 0.2207 1.1158 0.112 0.029 Uiso 1 1 calc R U . . .
C24 C 0.1824(3) 1.0399(2) 0.0251(2) 0.0231(7) Uani 1 1 d . . . . .
C25 C 0.2012(3) 0.9411(2) -0.0075(2) 0.0203(6) Uani 1 1 d . . . . .
H25 H 0.162 0.931 -0.0452 0.024 Uiso 1 1 calc R U . . .
C26 C 0.2773(3) 0.8587(2) 0.0160(2) 0.0217(7) Uani 1 1 d . . . . .
H26 H 0.2899 0.7937 -0.0072 0.026 Uiso 1 1 calc R U . . .
C27 C 0.4273(3) 0.7859(3) 0.0920(3) 0.0285(8) Uani 1 1 d . . . . .
H27 H 0.4171 0.7913 0.1655 0.034 Uiso 1 1 calc R U . . .
C28 C 0.4252(4) 0.6817(3) 0.0766(3) 0.0403(10) Uani 1 1 d . . . . .
H28A H 0.3514 0.6723 0.1243 0.06 Uiso 1 1 calc R U . . .
H28B H 0.4855 0.6317 0.0913 0.06 Uiso 1 1 calc R U . . .
H28C H 0.4375 0.6738 0.0044 0.06 Uiso 1 1 calc R U . . .
C29 C 0.5414(3) 0.8038(4) 0.0189(3) 0.0439(11) Uani 1 1 d . . . . .
H29A H 0.5494 0.8066 -0.0534 0.066 Uiso 1 1 calc R U . . .
H29B H 0.6033 0.749 0.0258 0.066 Uiso 1 1 calc R U . . .
H29C H 0.5446 0.8674 0.0374 0.066 Uiso 1 1 calc R U . . .
C30 C 0.1043(3) 1.1272(3) -0.0032(3) 0.0303(8) Uani 1 1 d . . . . .
H30A H 0.0915 1.1871 0.0342 0.045 Uiso 1 1 calc R U . . .
H30B H 0.0317 1.1135 0.0162 0.045 Uiso 1 1 calc R U . . .
H30C H 0.1384 1.1384 -0.0786 0.045 Uiso 1 1 calc R U . . .
C31 C 0.1605(3) 0.7647(2) 0.3142(3) 0.0227(7) Uani 1 1 d . . . . .
H31 H 0.1885 0.8062 0.3384 0.027 Uiso 1 1 calc R U . . .
C32 C 0.1548(3) 0.6735(2) 0.3605(3) 0.0245(7) Uani 1 1 d . . . . .
H32 H 0.1771 0.6534 0.4166 0.029 Uiso 1 1 calc R U . . .
C33 C 0.1163(3) 0.6109(2) 0.3252(3) 0.0229(7) Uani 1 1 d . . . . .
H33 H 0.1126 0.5472 0.3558 0.028 Uiso 1 1 calc R U . . .
C34 C 0.0831(3) 0.6438(2) 0.2436(2) 0.0183(6) Uani 1 1 d . . . . .
C35 C 0.0886(3) 0.7384(2) 0.2022(2) 0.0179(6) Uani 1 1 d . . . . .
H35 H 0.0635 0.7618 0.1482 0.021 Uiso 1 1 calc R U . . .
C36 C 0.0321(3) 0.5869(2) 0.2044(2) 0.0210(6) Uani 1 1 d . . . . .
C37 C 0.2036(3) 0.4409(2) 0.1535(3) 0.0231(7) Uani 1 1 d . . . . .
H37A H 0.2343 0.4818 0.1797 0.028 Uiso 1 1 calc R U . . .
H37B H 0.2523 0.4272 0.0783 0.028 Uiso 1 1 calc R U . . .
C38 C 0.2035(3) 0.3426(2) 0.2130(3) 0.0292(8) Uani 1 1 d . . . . .
H38A H 0.2824 0.3044 0.2015 0.035 Uiso 1 1 calc R U . . .
H38B H 0.1592 0.357 0.2887 0.035 Uiso 1 1 calc R U . . .
C39 C 0.0422(3) 0.3370(3) 0.1976(3) 0.0319(8) Uani 1 1 d . . . . .
H39A H -0.0031 0.3523 0.2731 0.038 Uiso 1 1 calc R U . . .
H39B H 0.0091 0.2944 0.1765 0.038 Uiso 1 1 calc R U . . .
C40 C 0.0357(3) 0.4337(2) 0.1368(3) 0.0270(7) Uani 1 1 d . . . . .
H40A H 0.0776 0.4191 0.0609 0.032 Uiso 1 1 calc R U . . .
H40B H -0.0444 0.47 0.1513 0.032 Uiso 1 1 calc R U . . .
N1 N -0.1754(2) 0.7507(2) 0.4192(2) 0.0211(6) Uani 1 1 d . . . . .
N2 N -0.2120(2) 1.08744(19) 0.3610(2) 0.0198(5) Uani 1 1 d . . . . .
N3 N 0.1279(2) 0.79778(19) 0.2356(2) 0.0196(5) Uani 1 1 d . . . . .
N4 N 0.0863(2) 0.49539(19) 0.1687(2) 0.0204(5) Uani 1 1 d . . . . .
O1 O -0.2899(2) 1.26053(17) 0.48504(19) 0.0298(5) Uani 1 1 d . . . . .
O2 O 0.1559(2) 0.28398(17) 0.1802(2) 0.0321(6) Uani 1 1 d . . . . .
F7 F 0.6600(2) 0.3479(2) 0.15353(19) 0.0543(7) Uani 1 1 d D . . . .
F8 F 0.75821(18) 0.38217(15) -0.01403(15) 0.0296(4) Uani 1 1 d D . . . .
F9 F 0.8845(3) 0.4131(3) 0.0322(2) 0.0674(9) Uani 1 1 d D . . . .
F10 F 0.7842(2) 0.38150(16) 0.20052(16) 0.0381(5) Uani 1 1 d D . . . .
F11 F 0.8434(2) 0.26738(18) 0.0740(2) 0.0516(7) Uani 1 1 d D . . . .
F12 F 0.7005(3) 0.49641(18) 0.1106(2) 0.0711(10) Uani 1 1 d D . . . .
P2 P 0.77067(8) 0.38155(7) 0.09330(7) 0.02562(19) Uani 1 1 d D . . . .
S1 S -0.04854(7) 0.98888(6) 0.18962(6) 0.02055(16) Uani 1 1 d . . . . .
S2 S -0.09943(7) 0.64775(6) 0.20430(6) 0.02225(17) Uani 1 1 d . . . . .
Cl1 Cl -0.10038(7) 0.51364(6) 0.42941(6) 0.02512(17) Uani 1 1 d . . . . .
Cl2 Cl 0.08884(7) 1.00405(6) 0.33151(6) 0.02287(16) Uani 1 1 d . . . . .
Ru1 Ru -0.23617(2) 0.64428(2) 0.38394(2) 0.02126(7) Uani 1 1 d . . . . .
Ru2 Ru 0.14897(2) 0.93552(2) 0.16174(2) 0.01723(7) Uani 1 1 d . . . . .
P1 P 0.5055(3) 1.0537(2) 0.2857(2) 0.0336(5) Uani 0.797(9) 1 d D . P A 1
F1 F 0.4028(4) 1.1281(3) 0.2650(4) 0.0682(15) Uani 0.797(9) 1 d D . P A 1
F2 F 0.5689(4) 1.0211(4) 0.1662(3) 0.0610(14) Uani 0.797(9) 1 d D . P A 1
F3 F 0.6087(4) 0.9786(3) 0.3067(5) 0.0631(16) Uani 0.797(9) 1 d D . P A 1
F4 F 0.4377(5) 1.0844(3) 0.4063(3) 0.0626(16) Uani 0.797(9) 1 d D . P A 1
F5 F 0.5651(5) 1.1402(4) 0.2658(6) 0.0614(15) Uani 0.797(9) 1 d D . P A 1
F6 F 0.4471(5) 0.9650(4) 0.3101(5) 0.0419(11) Uani 0.797(9) 1 d D . P A 1
P3 P 0.5249(11) 1.0380(10) 0.2859(10) 0.0336(5) Uani 0.203(9) 1 d D . P A 2
F13 F 0.506(2) 1.0843(16) 0.1868(14) 0.093(11) Uani 0.203(9) 1 d D . P A 2
F14 F 0.6457(10) 0.9683(10) 0.2162(17) 0.079(8) Uani 0.203(9) 1 d D . P A 2
F15 F 0.541(2) 0.9984(15) 0.3898(14) 0.094(9) Uani 0.203(9) 1 d D . P A 2
F16 F 0.4056(11) 1.1141(12) 0.3548(18) 0.082(10) Uani 0.203(9) 1 d D . P A 2
F17 F 0.583(2) 1.1236(17) 0.278(2) 0.0614(15) Uani 0.203(9) 1 d D . P A 2
F18 F 0.465(2) 0.9546(18) 0.293(2) 0.0419(11) Uani 0.203(9) 1 d D . P A 2

loop_
_atom_site_aniso_label
_atom_site_aniso_U_11
_atom_site_aniso_U_22
_atom_site_aniso_U_33
_atom_site_aniso_U_23
_atom_site_aniso_U_13
_atom_site_aniso_U_12
C1 0.0233(17) 0.0262(18) 0.0338(19) -0.0078(15) -0.0073(15) -0.0078(14)
C2 0.0268(18) 0.0269(19) 0.048(2) -0.0172(17) -0.0060(17) -0.0113(15)
C3 0.0229(18) 0.050(2) 0.046(2) -0.033(2) -0.0095(17) -0.0064(16)
C4 0.0190(17) 0.048(2) 0.033(2) -0.0147(17) -0.0111(15) -0.0007(15)
C5 0.0196(16) 0.0262(18) 0.0319(19) -0.0077(15) -0.0104(14) 0.0012(13)
C6 0.0220(16) 0.0264(18) 0.0284(18) -0.0097(14) -0.0066(14) -0.0045(13)
C7 0.029(2) 0.032(2) 0.047(2) 0.0080(18) -0.0090(18) -0.0081(16)
C8 0.051(3) 0.041(3) 0.065(3) -0.002(2) -0.005(2) -0.026(2)
C9 0.039(2) 0.053(3) 0.038(2) 0.012(2) -0.0186(19) -0.024(2)
C10 0.028(2) 0.085(4) 0.030(2) -0.014(2) -0.0169(17) 0.005(2)
C11 0.0317(18) 0.0176(15) 0.0217(16) 0.0004(12) -0.0122(14) -0.0071(13)
C12 0.0324(18) 0.0223(16) 0.0178(15) -0.0020(13) -0.0122(14) -0.0092(13)
C13 0.0274(17) 0.0192(16) 0.0205(16) -0.0036(12) -0.0091(13) -0.0055(13)
C14 0.0209(15) 0.0155(14) 0.0155(14) -0.0042(11) -0.0062(12) -0.0022(12)
C15 0.0214(15) 0.0180(15) 0.0155(14) -0.0064(12) -0.0063(12) -0.0014(12)
C16 0.0214(15) 0.0171(15) 0.0196(15) -0.0041(12) -0.0096(13) -0.0036(12)
C17 0.0211(16) 0.0214(16) 0.0222(16) -0.0059(13) -0.0046(13) -0.0031(12)
C18 0.0305(18) 0.0245(17) 0.0202(16) -0.0060(13) -0.0061(14) -0.0055(14)
C19 0.0336(19) 0.0188(16) 0.0270(18) -0.0051(14) -0.0050(15) -0.0061(14)
C20 0.0333(18) 0.0163(15) 0.0214(16) -0.0001(13) -0.0096(14) -0.0041(13)
C21 0.0176(15) 0.0285(18) 0.0215(16) -0.0042(13) -0.0055(13) -0.0045(13)
C22 0.0235(17) 0.0297(18) 0.0235(17) -0.0046(14) -0.0077(14) -0.0105(14)
C23 0.0276(17) 0.0182(16) 0.0239(16) -0.0023(13) -0.0043(14) -0.0104(13)
C24 0.0264(17) 0.0210(16) 0.0172(15) -0.0013(12) -0.0043(13) -0.0066(13)
C25 0.0234(16) 0.0228(16) 0.0145(14) -0.0019(12) -0.0060(12) -0.0081(13)
C26 0.0236(16) 0.0201(16) 0.0175(15) -0.0079(12) -0.0058(13) -0.0020(12)
C27 0.0275(18) 0.0334(19) 0.0277(18) -0.0040(15) -0.0162(15) -0.0041(15)
C28 0.040(2) 0.031(2) 0.046(2) -0.0095(18) -0.0242(19) 0.0074(17)
C29 0.0221(19) 0.061(3) 0.037(2) 0.002(2) -0.0089(17) -0.0013(18)
C30 0.040(2) 0.0192(17) 0.0269(18) -0.0001(14) -0.0132(16) -0.0032(15)
C31 0.0284(17) 0.0177(15) 0.0264(17) -0.0024(13) -0.0152(14) -0.0056(13)
C32 0.0313(18) 0.0202(16) 0.0258(17) -0.0008(13) -0.0173(15) -0.0038(13)
C33 0.0287(17) 0.0154(15) 0.0252(16) -0.0022(13) -0.0132(14) -0.0029(13)
C34 0.0182(15) 0.0137(14) 0.0217(15) -0.0065(12) -0.0071(12) -0.0018(11)
C35 0.0184(15) 0.0152(14) 0.0200(15) -0.0039(12) -0.0087(12) -0.0018(11)
C36 0.0260(16) 0.0183(15) 0.0188(15) -0.0008(12) -0.0099(13) -0.0051(13)
C37 0.0245(16) 0.0161(15) 0.0282(17) -0.0041(13) -0.0120(14) -0.0017(12)
C38 0.039(2) 0.0157(16) 0.0345(19) -0.0029(14) -0.0187(16) -0.0040(14)
C39 0.035(2) 0.0227(17) 0.039(2) -0.0080(15) -0.0111(17) -0.0129(15)
C40 0.0299(18) 0.0197(16) 0.0338(19) -0.0106(14) -0.0141(15) -0.0046(14)
N1 0.0225(13) 0.0184(13) 0.0240(14) -0.0061(11) -0.0101(11) -0.0047(10)
N2 0.0211(13) 0.0172(13) 0.0183(13) -0.0039(10) -0.0066(11) -0.0024(10)
N3 0.0201(13) 0.0166(13) 0.0221(13) -0.0027(10) -0.0099(11) -0.0027(10)
N4 0.0222(13) 0.0161(13) 0.0220(13) -0.0038(11) -0.0082(11) -0.0042(10)
O1 0.0353(14) 0.0192(12) 0.0270(13) -0.0075(10) -0.0056(11) -0.0050(10)
O2 0.0386(14) 0.0152(11) 0.0432(15) -0.0061(11) -0.0169(12) -0.0063(10)
F7 0.0431(14) 0.087(2) 0.0321(13) 0.0026(13) -0.0058(11) -0.0326(14)
F8 0.0397(12) 0.0291(11) 0.0257(10) -0.0049(8) -0.0158(9) -0.0119(9)
F9 0.083(2) 0.118(3) 0.0377(14) 0.0184(16) -0.0309(15) -0.075(2)
F10 0.0660(16) 0.0278(11) 0.0290(11) 0.0017(9) -0.0264(11) -0.0153(11)
F11 0.0659(17) 0.0348(13) 0.0481(15) -0.0161(11) -0.0322(13) 0.0126(12)
F12 0.143(3) 0.0221(12) 0.0531(16) -0.0126(12) -0.0630(19) 0.0081(15)
P2 0.0367(5) 0.0194(4) 0.0217(4) -0.0037(3) -0.0121(4) -0.0077(4)
S1 0.0224(4) 0.0196(4) 0.0169(4) -0.0037(3) -0.0082(3) -0.0006(3)
S2 0.0217(4) 0.0208(4) 0.0245(4) -0.0076(3) -0.0111(3) -0.0012(3)
Cl1 0.0276(4) 0.0185(4) 0.0272(4) -0.0013(3) -0.0105(3) -0.0044(3)
Cl2 0.0316(4) 0.0205(4) 0.0188(4) -0.0051(3) -0.0111(3) -0.0074(3)
Ru1 0.02285(14) 0.01656(13) 0.02454(14) -0.00742(10) -0.00984(11) -0.00285(10)
Ru2 0.02120(13) 0.01333(12) 0.01783(13) -0.00376(9) -0.00869(10) -0.00341(9)
P1 0.0386(12) 0.0215(11) 0.0310(5) 0.0002(7) -0.0061(7) -0.0078(8)
F1 0.056(3) 0.049(2) 0.080(4) 0.018(2) -0.023(3) -0.0041(18)
F2 0.067(3) 0.070(3) 0.0277(18) -0.0021(19) 0.0061(18) -0.031(2)
F3 0.067(3) 0.038(2) 0.100(4) 0.005(2) -0.054(3) -0.0097(19)
F4 0.097(4) 0.043(3) 0.037(2) -0.0110(17) -0.005(2) -0.035(3)
F5 0.059(3) 0.031(2) 0.080(3) 0.001(2) -0.0086(19) -0.024(2)
F6 0.051(3) 0.0345(18) 0.033(3) -0.0078(15) -0.004(2) -0.0195(19)
P3 0.0386(12) 0.0215(11) 0.0310(5) 0.0002(7) -0.0061(7) -0.0078(8)
F13 0.17(3) 0.109(19) 0.075(15) 0.043(15) -0.09(2) -0.10(2)
F14 0.043(9) 0.043(9) 0.119(18) -0.026(10) 0.007(10) -0.015(7)
F15 0.15(2) 0.101(17) 0.079(14) 0.057(13) -0.081(16) -0.078(17)
F16 0.038(9) 0.050(11) 0.11(2) -0.051(14) 0.027(11) -0.011(8)
F17 0.059(3) 0.031(2) 0.080(3) 0.001(2) -0.0086(19) -0.024(2)
F18 0.051(3) 0.0345(18) 0.033(3) -0.0078(15) -0.004(2) -0.0195(19)

loop_
_atom_type_symbol
_atom_type_description
_atom_type_scat_dispersion_real
_atom_type_scat_dispersion_imag
_atom_type_scat_source
C C 0.0033 0.0016 'International Tables Vol C Tables 4.2.6.8 and 6.1.1.4'
H H 0 0 'International Tables Vol C Tables 4.2.6.8 and 6.1.1.4'
N N 0.0061 0.0033 'International Tables Vol C Tables 4.2.6.8 and 6.1.1.4'
O O 0.0106 0.006 'International Tables Vol C Tables 4.2.6.8 and 6.1.1.4'
F F 0.0171 0.0103 'International Tables Vol C Tables 4.2.6.8 and 6.1.1.4'
P P 0.1023 0.0942 'International Tables Vol C Tables 4.2.6.8 and 6.1.1.4'
S S 0.1246 0.1234 'International Tables Vol C Tables 4.2.6.8 and 6.1.1.4'
Cl Cl 0.1484 0.1585 'International Tables Vol C Tables 4.2.6.8 and 6.1.1.4'
Ru Ru -1.2594 0.8363 'International Tables Vol C Tables 4.2.6.8 and 6.1.1.4'

loop_
_geom_angle_atom_site_label_1
_geom_angle_atom_site_label_2
_geom_angle_atom_site_label_3
_geom_angle
_geom_angle_site_symmetry_1
_geom_angle_site_symmetry_3
_geom_angle_publ_flag
C6 C1 C2 116.3(3) . . ?
C6 C1 C7 123.9(3) . . ?
C2 C1 C7 119.7(3) . . ?
C6 C1 Ru1 70.4(2) . . ?
C2 C1 Ru1 68.9(2) . . ?
C7 C1 Ru1 127.7(3) . . ?
C3 C2 C1 122.4(4) . . ?
C3 C2 Ru1 71.4(2) . . ?
C1 C2 Ru1 72.9(2) . . ?
C3 C2 H2 118.8 . . ?
C1 C2 H2 118.8 . . ?
Ru1 C2 H2 129.5 . . ?
C2 C3 C4 121.1(3) . . ?
C2 C3 Ru1 71.0(2) . . ?
C4 C3 Ru1 72.3(2) . . ?
C2 C3 H3 119.4 . . ?
C4 C3 H3 119.4 . . ?
Ru1 C3 H3 129.8 . . ?
C5 C4 C3 117.4(4) . . ?
C5 C4 C10 121.2(4) . . ?
C3 C4 C10 121.3(4) . . ?
C5 C4 Ru1 69.9(2) . . ?
C3 C4 Ru1 69.8(2) . . ?
C10 C4 Ru1 129.4(3) . . ?
C4 C5 C6 121.0(3) . . ?
C4 C5 Ru1 72.3(2) . . ?
C6 C5 Ru1 71.67(19) . . ?
C4 C5 H5 119.5 . . ?
C6 C5 H5 119.5 . . ?
Ru1 C5 H5 128.9 . . ?
C1 C6 C5 121.7(3) . . ?
C1 C6 Ru1 72.3(2) . . ?
C5 C6 Ru1 70.19(18) . . ?
C1 C6 H6 119.1 . . ?
C5 C6 H6 119.1 . . ?
Ru1 C6 H6 131.3 . . ?
C9 C7 C1 114.1(3) . . ?
C9 C7 C8 111.8(4) . . ?
C1 C7 C8 109.0(4) . . ?
C9 C7 H7 107.2 . . ?
C1 C7 H7 107.2 . . ?
C8 C7 H7 107.2 . . ?
C7 C8 H8A 109.5 . . ?
C7 C8 H8B 109.5 . . ?
H8A C8 H8B 109.5 . . ?
C7 C8 H8C 109.5 . . ?
H8A C8 H8C 109.5 . . ?
H8B C8 H8C 109.5 . . ?
C7 C9 H9A 109.5 . . ?
C7 C9 H9B 109.5 . . ?
H9A C9 H9B 109.5 . . ?
C7 C9 H9C 109.5 . . ?
H9A C9 H9C 109.5 . . ?
H9B C9 H9C 109.5 . . ?
C4 C10 H10A 109.5 . . ?
C4 C10 H10B 109.5 . . ?
H10A C10 H10B 109.5 . . ?
C4 C10 H10C 109.5 . . ?
H10A C10 H10C 109.5 . . ?
H10B C10 H10C 109.5 . . ?
N1 C11 C12 122.5(3) . . ?
N1 C11 H11 118.8 . . ?
C12 C11 H11 118.8 . . ?
C13 C12 C11 119.3(3) . . ?
C13 C12 H12 120.4 . . ?
C11 C12 H12 120.4 . . ?
C12 C13 C14 118.6(3) . . ?
C12 C13 H13 120.7 . . ?
C14 C13 H13 120.7 . . ?
C15 C14 C13 118.8(3) . . ?
C15 C14 C16 118.9(3) . . ?
C13 C14 C16 122.3(3) . . ?
N1 C15 C14 122.4(3) . . ?
N1 C15 H15 118.8 . . ?
C14 C15 H15 118.8 . . ?
N2 C16 C14 118.0(3) . . ?
N2 C16 S1 121.8(2) . . ?
C14 C16 S1 120.0(2) . . ?
N2 C17 C18 109.3(3) . . ?
N2 C17 H17A 109.8 . . ?
C18 C17 H17A 109.8 . . ?
N2 C17 H17B 109.8 . . ?
C18 C17 H17B 109.8 . . ?
H17A C17 H17B 108.3 . . ?
O1 C18 C17 111.8(3) . . ?
O1 C18 H18A 109.3 . . ?
C17 C18 H18A 109.3 . . ?
O1 C18 H18B 109.3 . . ?
C17 C18 H18B 109.3 . . ?
H18A C18 H18B 107.9 . . ?
O1 C19 C20 111.8(3) . . ?
O1 C19 H19A 109.3 . . ?
C20 C19 H19A 109.3 . . ?
O1 C19 H19B 109.3 . . ?
C20 C19 H19B 109.3 . . ?
H19A C19 H19B 107.9 . . ?
N2 C20 C19 106.7(3) . . ?
N2 C20 H20A 110.4 . . ?
C19 C20 H20A 110.4 . . ?
N2 C20 H20B 110.4 . . ?
C19 C20 H20B 110.4 . . ?
H20A C20 H20B 108.6 . . ?
C22 C21 C26 117.6(3) . . ?
C22 C21 C27 119.9(3) . . ?
C26 C21 C27 122.5(3) . . ?
C22 C21 Ru2 69.07(19) . . ?
C26 C21 Ru2 69.39(18) . . ?
C27 C21 Ru2 135.1(2) . . ?
C21 C22 C23 121.4(3) . . ?
C21 C22 Ru2 73.80(19) . . ?
C23 C22 Ru2 71.99(19) . . ?
C21 C22 H22 119.3 . . ?
C23 C22 H22 119.3 . . ?
Ru2 C22 H22 126.9 . . ?
C24 C23 C22 121.0(3) . . ?
C24 C23 Ru2 73.67(19) . . ?
C22 C23 Ru2 70.12(19) . . ?
C24 C23 H23 119.5 . . ?
C22 C23 H23 119.5 . . ?
Ru2 C23 H23 129.1 . . ?
C23 C24 C25 118.3(3) . . ?
C23 C24 C30 121.6(3) . . ?
C25 C24 C30 120.0(3) . . ?
C23 C24 Ru2 69.73(19) . . ?
C25 C24 Ru2 69.02(18) . . ?
C30 C24 Ru2 131.3(2) . . ?
C26 C25 C24 120.4(3) . . ?
C26 C25 Ru2 71.17(18) . . ?
C24 C25 Ru2 73.39(18) . . ?
C26 C25 H25 119.8 . . ?
C24 C25 H25 119.8 . . ?
Ru2 C25 H25 127.8 . . ?
C25 C26 C21 121.1(3) . . ?
C25 C26 Ru2 71.36(18) . . ?
C21 C26 Ru2 72.91(18) . . ?
C25 C26 H26 119.5 . . ?
C21 C26 H26 119.5 . . ?
Ru2 C26 H26 128.6 . . ?
C28 C27 C21 115.1(3) . . ?
C28 C27 C29 111.2(3) . . ?
C21 C27 C29 106.5(3) . . ?
C28 C27 H27 107.9 . . ?
C21 C27 H27 107.9 . . ?
C29 C27 H27 107.9 . . ?
C27 C28 H28A 109.5 . . ?
C27 C28 H28B 109.5 . . ?
H28A C28 H28B 109.5 . . ?
C27 C28 H28C 109.5 . . ?
H28A C28 H28C 109.5 . . ?
H28B C28 H28C 109.5 . . ?
C27 C29 H29A 109.5 . . ?
C27 C29 H29B 109.5 . . ?
H29A C29 H29B 109.5 . . ?
C27 C29 H29C 109.5 . . ?
H29A C29 H29C 109.5 . . ?
H29B C29 H29C 109.5 . . ?
C24 C30 H30A 109.5 . . ?
C24 C30 H30B 109.5 . . ?
H30A C30 H30B 109.5 . . ?
C24 C30 H30C 109.5 . . ?
H30A C30 H30C 109.5 . . ?
H30B C30 H30C 109.5 . . ?
N3 C31 C32 122.5(3) . . ?
N3 C31 H31 118.7 . . ?
C32 C31 H31 118.7 . . ?
C31 C32 C33 119.8(3) . . ?
C31 C32 H32 120.1 . . ?
C33 C32 H32 120.1 . . ?
C32 C33 C34 118.2(3) . . ?
C32 C33 H33 120.9 . . ?
C34 C33 H33 120.9 . . ?
C33 C34 C35 118.7(3) . . ?
C33 C34 C36 123.2(3) . . ?
C35 C34 C36 117.8(3) . . ?
N3 C35 C34 122.6(3) . . ?
N3 C35 H35 118.7 . . ?
C34 C35 H35 118.7 . . ?
N4 C36 C34 121.2(3) . . ?
N4 C36 S2 121.3(2) . . ?
C34 C36 S2 117.5(2) . . ?
N4 C37 C38 108.8(3) . . ?
N4 C37 H37A 109.9 . . ?
C38 C37 H37A 109.9 . . ?
N4 C37 H37B 109.9 . . ?
C38 C37 H37B 109.9 . . ?
H37A C37 H37B 108.3 . . ?
O2 C38 C37 111.3(3) . . ?
O2 C38 H38A 109.4 . . ?
C37 C38 H38A 109.4 . . ?
O2 C38 H38B 109.4 . . ?
C37 C38 H38B 109.4 . . ?
H38A C38 H38B 108 . . ?
O2 C39 C40 111.5(3) . . ?
O2 C39 H39A 109.3 . . ?
C40 C39 H39A 109.3 . . ?
O2 C39 H39B 109.3 . . ?
C40 C39 H39B 109.3 . . ?
H39A C39 H39B 108 . . ?
N4 C40 C39 108.4(3) . . ?
N4 C40 H40A 110 . . ?
C39 C40 H40A 110 . . ?
N4 C40 H40B 110 . . ?
C39 C40 H40B 110 . . ?
H40A C40 H40B 108.4 . . ?
C15 N1 C11 118.4(3) . . ?
C15 N1 Ru1 119.3(2) . . ?
C11 N1 Ru1 121.8(2) . . ?
C16 N2 C20 123.7(3) . . ?
C16 N2 C17 125.0(3) . . ?
C20 N2 C17 111.3(2) . . ?
C35 N3 C31 118.0(3) . . ?
C35 N3 Ru2 121.6(2) . . ?
C31 N3 Ru2 120.2(2) . . ?
C36 N4 C40 123.0(3) . . ?
C36 N4 C37 125.8(3) . . ?
C40 N4 C37 111.2(2) . . ?
C18 O1 C19 109.9(2) . . ?
C38 O2 C39 110.1(3) . . ?
F7 P2 F12 91.81(18) . . ?
F7 P2 F11 89.52(16) . . ?
F12 P2 F11 178.6(2) . . ?
F7 P2 F9 178.71(19) . . ?
F12 P2 F9 89.5(2) . . ?
F11 P2 F9 89.21(18) . . ?
F7 P2 F8 90.36(13) . . ?
F12 P2 F8 89.78(12) . . ?
F11 P2 F8 89.91(12) . . ?
F9 P2 F8 89.86(12) . . ?
F7 P2 F10 90.21(13) . . ?
F12 P2 F10 90.09(12) . . ?
F11 P2 F10 90.20(13) . . ?
F9 P2 F10 89.57(13) . . ?
F8 P2 F10 179.42(13) . . ?
C16 S1 Ru2 112.49(11) . . ?
C36 S2 Ru1 105.72(11) . . ?
N1 Ru1 C2 152.96(13) . . ?
N1 Ru1 C3 157.31(14) . . ?
C2 Ru1 C3 37.58(16) . . ?
N1 Ru1 C5 92.01(12) . . ?
C2 Ru1 C5 80.32(14) . . ?
C3 Ru1 C5 67.94(14) . . ?
N1 Ru1 C6 90.60(12) . . ?
C2 Ru1 C6 67.37(13) . . ?
C3 Ru1 C6 80.14(13) . . ?
C5 Ru1 C6 38.14(13) . . ?
N1 Ru1 C4 119.38(13) . . ?
C2 Ru1 C4 68.37(16) . . ?
C3 Ru1 C4 37.93(16) . . ?
C5 Ru1 C4 37.80(13) . . ?
C6 Ru1 C4 68.55(13) . . ?
N1 Ru1 C1 114.90(12) . . ?
C2 Ru1 C1 38.20(13) . . ?
C3 Ru1 C1 68.86(15) . . ?
C5 Ru1 C1 68.73(14) . . ?
C6 Ru1 C1 37.31(13) . . ?
C4 Ru1 C1 81.98(14) . . ?
N1 Ru1 Cl1 88.59(8) . . ?
C2 Ru1 Cl1 88.63(11) . . ?
C3 Ru1 Cl1 114.04(12) . . ?
C5 Ru1 Cl1 156.71(10) . . ?
C6 Ru1 Cl1 118.59(10) . . ?
C4 Ru1 Cl1 151.75(11) . . ?
C1 Ru1 Cl1 89.95(10) . . ?
N1 Ru1 S2 87.42(8) . . ?
C2 Ru1 S2 119.57(10) . . ?
C3 Ru1 S2 89.99(11) . . ?
C5 Ru1 S2 110.97(10) . . ?
C6 Ru1 S2 148.99(10) . . ?
C4 Ru1 S2 85.59(10) . . ?
C1 Ru1 S2 157.62(9) . . ?
Cl1 Ru1 S2 92.31(3) . . ?
N3 Ru2 C22 119.87(12) . . ?
N3 Ru2 C26 91.60(11) . . ?
C22 Ru2 C26 67.53(12) . . ?
N3 Ru2 C25 116.74(11) . . ?
C22 Ru2 C25 80.07(12) . . ?
C26 Ru2 C25 37.47(12) . . ?
N3 Ru2 C23 157.75(12) . . ?
C22 Ru2 C23 37.89(13) . . ?
C26 Ru2 C23 79.61(12) . . ?
C25 Ru2 C23 67.18(12) . . ?
N3 Ru2 C21 93.08(12) . . ?
C22 Ru2 C21 37.13(12) . . ?
C26 Ru2 C21 37.70(12) . . ?
C25 Ru2 C21 67.83(12) . . ?
C23 Ru2 C21 67.48(13) . . ?
N3 Ru2 C24 154.15(11) . . ?
C22 Ru2 C24 67.30(13) . . ?
C26 Ru2 C24 67.42(12) . . ?
C25 Ru2 C24 37.59(11) . . ?
C23 Ru2 C24 36.60(12) . . ?
C21 Ru2 C24 79.59(12) . . ?
N3 Ru2 Cl2 88.06(7) . . ?
C22 Ru2 Cl2 89.46(9) . . ?
C26 Ru2 Cl2 153.13(9) . . ?
C25 Ru2 Cl2 155.12(9) . . ?
C23 Ru2 Cl2 90.74(9) . . ?
C21 Ru2 Cl2 115.47(9) . . ?
C24 Ru2 Cl2 117.54(9) . . ?
N3 Ru2 S1 89.66(7) . . ?
C22 Ru2 S1 150.21(10) . . ?
C26 Ru2 S1 119.23(9) . . ?
C25 Ru2 S1 90.40(9) . . ?
C23 Ru2 S1 112.49(9) . . ?
C21 Ru2 S1 156.79(9) . . ?
C24 Ru2 S1 87.96(9) . . ?
Cl2 Ru2 S1 87.64(3) . . ?
F1 P1 F2 90.2(3) . . ?
F1 P1 F3 179.8(4) . . ?
F2 P1 F3 89.9(3) . . ?
F1 P1 F5 91.4(3) . . ?
F2 P1 F5 92.4(3) . . ?
F3 P1 F5 88.8(3) . . ?
F1 P1 F4 88.8(3) . . ?
F2 P1 F4 177.6(3) . . ?
F3 P1 F4 91.1(4) . . ?
F5 P1 F4 89.8(3) . . ?
F1 P1 F6 90.6(3) . . ?
F2 P1 F6 89.3(3) . . ?
F3 P1 F6 89.2(3) . . ?
F5 P1 F6 177.3(4) . . ?
F4 P1 F6 88.5(3) . . ?
F13 P3 F14 91.0(12) . . ?
F13 P3 F15 176.1(14) . . ?
F14 P3 F15 91.6(13) . . ?
F13 P3 F18 91.8(13) . . ?
F14 P3 F18 92.0(12) . . ?
F15 P3 F18 91.1(13) . . ?
F13 P3 F16 88.1(13) . . ?
F14 P3 F16 176.5(12) . . ?
F15 P3 F16 89.1(12) . . ?
F18 P3 F16 91.3(12) . . ?
F13 P3 F17 87.2(13) . . ?
F14 P3 F17 88.8(12) . . ?
F15 P3 F17 90.0(13) . . ?
F18 P3 F17 178.7(16) . . ?
F16 P3 F17 87.8(12) . . ?

loop_
_geom_bond_atom_site_label_1
_geom_bond_atom_site_label_2
_geom_bond_distance
_geom_bond_site_symmetry_2
_geom_bond_publ_flag
C1 C6 1.408(5) . ?
C1 C2 1.432(5) . ?
C1 C7 1.511(6) . ?
C1 Ru1 2.213(4) . ?
C2 C3 1.394(6) . ?
C2 Ru1 2.161(4) . ?
C2 H2 0.95 . ?
C3 C4 1.420(6) . ?
C3 Ru1 2.167(3) . ?
C3 H3 0.95 . ?
C4 C5 1.416(5) . ?
C4 C10 1.502(6) . ?
C4 Ru1 2.201(4) . ?
C5 C6 1.424(5) . ?
C5 Ru1 2.170(3) . ?
C5 H5 0.95 . ?
C6 Ru1 2.189(3) . ?
C6 H6 0.95 . ?
C7 C9 1.494(6) . ?
C7 C8 1.523(6) . ?
C7 H7 1 . ?
C8 H8A 0.98 . ?
C8 H8B 0.98 . ?
C8 H8C 0.98 . ?
C9 H9A 0.98 . ?
C9 H9B 0.98 . ?
C9 H9C 0.98 . ?
C10 H10A 0.98 . ?
C10 H10B 0.98 . ?
C10 H10C 0.98 . ?
C11 N1 1.340(4) . ?
C11 C12 1.380(4) . ?
C11 H11 0.95 . ?
C12 C13 1.375(5) . ?
C12 H12 0.95 . ?
C13 C14 1.395(4) . ?
C13 H13 0.95 . ?
C14 C15 1.383(4) . ?
C14 C16 1.484(4) . ?
C15 N1 1.338(4) . ?
C15 H15 0.95 . ?
C16 N2 1.311(4) . ?
C16 S1 1.723(3) . ?
C17 N2 1.477(4) . ?
C17 C18 1.509(5) . ?
C17 H17A 0.99 . ?
C17 H17B 0.99 . ?
C18 O1 1.427(4) . ?
C18 H18A 0.99 . ?
C18 H18B 0.99 . ?
C19 O1 1.429(4) . ?
C19 C20 1.525(5) . ?
C19 H19A 0.99 . ?
C19 H19B 0.99 . ?
C20 N2 1.464(4) . ?
C20 H20A 0.99 . ?
C20 H20B 0.99 . ?
C21 C22 1.404(5) . ?
C21 C26 1.429(4) . ?
C21 C27 1.519(5) . ?
C21 Ru2 2.233(3) . ?
C22 C23 1.418(5) . ?
C22 Ru2 2.172(3) . ?
C22 H22 0.95 . ?
C23 C24 1.396(5) . ?
C23 Ru2 2.197(3) . ?
C23 H23 0.95 . ?
C24 C25 1.430(4) . ?
C24 C30 1.492(5) . ?
C24 Ru2 2.247(3) . ?
C25 C26 1.406(5) . ?
C25 Ru2 2.190(3) . ?
C25 H25 0.95 . ?
C26 Ru2 2.187(3) . ?
C26 H26 0.95 . ?
C27 C28 1.518(5) . ?
C27 C29 1.532(5) . ?
C27 H27 1 . ?
C28 H28A 0.98 . ?
C28 H28B 0.98 . ?
C28 H28C 0.98 . ?
C29 H29A 0.98 . ?
C29 H29B 0.98 . ?
C29 H29C 0.98 . ?
C30 H30A 0.98 . ?
C30 H30B 0.98 . ?
C30 H30C 0.98 . ?
C31 N3 1.350(4) . ?
C31 C32 1.372(5) . ?
C31 H31 0.95 . ?
C32 C33 1.387(5) . ?
C32 H32 0.95 . ?
C33 C34 1.391(4) . ?
C33 H33 0.95 . ?
C34 C35 1.394(4) . ?
C34 C36 1.489(4) . ?
C35 N3 1.341(4) . ?
C35 H35 0.95 . ?
C36 N4 1.308(4) . ?
C36 S2 1.727(3) . ?
C37 N4 1.473(4) . ?
C37 C38 1.524(5) . ?
C37 H37A 0.99 . ?
C37 H37B 0.99 . ?
C38 O2 1.414(4) . ?
C38 H38A 0.99 . ?
C38 H38B 0.99 . ?
C39 O2 1.418(4) . ?
C39 C40 1.513(5) . ?
C39 H39A 0.99 . ?
C39 H39B 0.99 . ?
C40 N4 1.472(4) . ?
C40 H40A 0.99 . ?
C40 H40B 0.99 . ?
N1 Ru1 2.116(3) . ?
N3 Ru2 2.121(3) . ?
F7 P2 1.567(3) . ?
F8 P2 1.601(2) . ?
F9 P2 1.589(3) . ?
F10 P2 1.608(2) . ?
F11 P2 1.587(2) . ?
F12 P2 1.587(2) . ?
S1 Ru2 2.4190(8) . ?
S2 Ru1 2.4316(9) . ?
Cl1 Ru1 2.4111(8) . ?
Cl2 Ru2 2.4083(8) . ?
P1 F1 1.580(5) . ?
P1 F2 1.587(4) . ?
P1 F3 1.592(4) . ?
P1 F5 1.593(4) . ?
P1 F4 1.596(4) . ?
P1 F6 1.605(4) . ?
P3 F13 1.560(13) . ?
P3 F14 1.578(12) . ?
P3 F15 1.587(13) . ?
P3 F18 1.590(13) . ?
P3 F16 1.599(12) . ?
P3 F17 1.600(13) . ?
